data_1543938
loop_
_publ_author_name
'Guo, Ran'
'Zheng, Yan'
'Ma, Jun-An'

_publ_section_title
;
 Electrophilic Reaction of 2,2,2-Trifluorodiazoethane with the in Situ
 Generated N-Heterocyclic Carbenes: Access to N-Aminoguanidines.
;
_journal_issue 17
_journal_name_full 'Organic letters'
_journal_page_first 4170
_journal_page_last 4173
_journal_paper_doi 10.1021/acs.orglett.6b01191
_journal_volume 18
_journal_year 2016
_chemical_formula_sum 'C32 H27 F3 N6 O2 S'
_chemical_formula_weight 616.65
_chemical_name_systematic
; 
 ? 
;
_space_group_IT_number 4
_symmetry_cell_setting monoclinic
_symmetry_space_group_name_Hall 'P 2yb'
_symmetry_space_group_name_H-M 'P 1 21 1'
_atom_sites_solution_hydrogens geom
_atom_sites_solution_primary direct
_atom_sites_solution_secondary difmap
_audit_creation_method SHELXL-97
_cell_angle_alpha 90.00
_cell_angle_beta 94.032(2)
_cell_angle_gamma 90.00
_cell_formula_units_Z 4
_cell_length_a 9.6443(14)
_cell_length_b 11.0756(15)
_cell_length_c 28.466(4)
_cell_measurement_reflns_used 5624
_cell_measurement_temperature 296(2)
_cell_measurement_theta_max 22.78
_cell_measurement_theta_min 2.64
_cell_volume 3033.1(7)
_computing_cell_refinement 'Bruker SMART'
_computing_data_collection 'Bruker SMART'
_computing_data_reduction 'Bruker SAINT'
_computing_molecular_graphics 'Bruker SHELXTL'
_computing_publication_material 'Bruker SHELXTL'
_computing_structure_refinement 'SHELXL-97 (Sheldrick, 1997)'
_computing_structure_solution 'SHELXS-97 (Sheldrick, 1990)'
_diffrn_ambient_temperature 296(2)
_diffrn_measured_fraction_theta_full 0.999
_diffrn_measured_fraction_theta_max 0.999
_diffrn_measurement_device_type 'CCD area detector'
_diffrn_measurement_method 'phi and omega scans'
_diffrn_radiation_monochromator graphite
_diffrn_radiation_source 'fine-focus sealed tube'
_diffrn_radiation_type MoK\a
_diffrn_radiation_wavelength 0.71073
_diffrn_reflns_av_R_equivalents 0.0211
_diffrn_reflns_av_sigmaI/netI 0.0318
_diffrn_reflns_limit_h_max 11
_diffrn_reflns_limit_h_min -11
_diffrn_reflns_limit_k_max 13
_diffrn_reflns_limit_k_min -11
_diffrn_reflns_limit_l_max 35
_diffrn_reflns_limit_l_min -32
_diffrn_reflns_number 17220
_diffrn_reflns_theta_full 26.00
_diffrn_reflns_theta_max 26.00
_diffrn_reflns_theta_min 0.72
_exptl_absorpt_coefficient_mu 0.165
_exptl_absorpt_correction_T_max 0.9677
_exptl_absorpt_correction_T_min 0.9398
_exptl_absorpt_correction_type multi-scan
_exptl_absorpt_process_details SADABS
_exptl_crystal_colour COLORLESS
_exptl_crystal_density_diffrn 1.350
_exptl_crystal_density_meas ?
_exptl_crystal_density_method 'not measured'
_exptl_crystal_description BLOCK
_exptl_crystal_F_000 1280
_exptl_crystal_size_max 0.38
_exptl_crystal_size_mid 0.32
_exptl_crystal_size_min 0.20
_refine_diff_density_max 0.410
_refine_diff_density_min -0.272
_refine_diff_density_rms 0.041
_refine_ls_abs_structure_details 'Flack H D (1983), Acta Cryst. A39, 876-881'
_refine_ls_abs_structure_Flack 0.02(7)
_refine_ls_extinction_method none
_refine_ls_goodness_of_fit_ref 1.033
_refine_ls_hydrogen_treatment mixed
_refine_ls_matrix_type full
_refine_ls_number_parameters 782
_refine_ls_number_reflns 9494
_refine_ls_number_restraints 1
_refine_ls_restrained_S_all 1.033
_refine_ls_R_factor_all 0.0608
_refine_ls_R_factor_gt 0.0481
_refine_ls_shift/su_max 0.001
_refine_ls_shift/su_mean 0.000
_refine_ls_structure_factor_coef Fsqd
_refine_ls_weighting_details 'calc w=1/[\s^2^(Fo^2^)+(0.0748P)^2^+0.6586P] where P=(Fo^2^+2Fc^2^)/3'
_refine_ls_weighting_scheme calc
_refine_ls_wR_factor_gt 0.1234
_refine_ls_wR_factor_ref 0.1348
_reflns_number_gt 7799
_reflns_number_total 9494
_reflns_threshold_expression >2sigma(I)
_cod_data_source_file ol6b01191_si_003.cif
_cod_data_source_block 150412a
_cod_depositor_comments
;
The following automatic conversions were performed:

'_symmetry_cell_setting' value 'Monoclinic' changed to 'monoclinic'
according to
/usr/data/users/saulius/crontab/automatic-downloads/rss-feeds/ACS/lib/dictionaries/cif_core.dic
dictionary named 'cif_core.dic' version 2.4.2 from 2011-04-26.

'_exptl_absorpt_correction_type' value 'MULTI-SCAN' changed to
'multi-scan' according to
/usr/data/users/saulius/crontab/automatic-downloads/rss-feeds/ACS/lib/dictionaries/cif_core.dic
dictionary named 'cif_core.dic' version 2.4.2 from 2011-04-26.

'_exptl_crystal_density_meas' value 'NONE' was changed to '?' - the
value is perceived as not measured.

Automatic conversion script
Id: cif_fix_values 4268 2015-11-12 08:31:59Z antanas 

 Adding full bibliography for 1543936--1543938.cif.

2019-02-12
Z value and formula fixed to values more according to usual
chemical conventions.                 miguel
;
_cod_original_formula_sum 'C64 H54 F6 N12 O4 S2'
_cod_original_formula_weight 1233.31
_cod_original_formula_units_Z 2
_cod_original_sg_symbol_H-M P2(1)
_cod_database_code 1543938

loop_
_symmetry_equiv_pos_as_xyz
'x, y, z'
'-x, y+1/2, -z'

loop_
_atom_site_label
_atom_site_type_symbol
_atom_site_fract_x
_atom_site_fract_y
_atom_site_fract_z
_atom_site_U_iso_or_equiv
_atom_site_adp_type
_atom_site_occupancy
_atom_site_symmetry_multiplicity
_atom_site_calc_flag
_atom_site_refinement_flags
S1 S 0.54394(11) 0.56473(9) 0.53103(3) 0.0594(3) Uani 1 1 d .
S2 S 0.94521(10) 0.21301(9) 0.80650(3) 0.0593(2) Uani 1 1 d .
F1 F 0.6016(4) 1.1982(4) 0.64832(18) 0.1562(17) Uani 1 1 d .
F2 F 0.7578(5) 1.2331(5) 0.60458(12) 0.183(2) Uani 1 1 d .
F3 F 0.7434(6) 1.3277(3) 0.66569(15) 0.1505(16) Uani 1 1 d .
F4 F 0.8166(4) 0.9232(4) 0.90050(14) 0.1542(18) Uani 1 1 d .
F5 F 1.0063(5) 0.8380(4) 0.91215(15) 0.1422(14) Uani 1 1 d .
F6 F 0.9472(4) 0.9642(3) 0.96055(12) 0.1223(12) Uani 1 1 d .
O1 O 0.4781(4) 0.6470(3) 0.49823(9) 0.0839(9) Uani 1 1 d .
O2 O 0.6244(3) 0.4670(3) 0.51449(9) 0.0777(8) Uani 1 1 d .
O3 O 0.9948(3) 0.2929(3) 0.77234(9) 0.0740(8) Uani 1 1 d .
O4 O 1.0143(3) 0.1007(3) 0.81612(11) 0.0807(9) Uani 1 1 d .
N1 N 0.7979(3) 1.0218(3) 0.66505(10) 0.0563(7) Uani 1 1 d .
N2 N 0.8830(3) 0.9421(3) 0.68972(9) 0.0507(7) Uani 1 1 d .
N3 N 0.9309(3) 0.7333(2) 0.69393(8) 0.0454(6) Uani 1 1 d .
N4 N 0.8937(3) 0.6271(3) 0.66947(10) 0.0506(7) Uani 1 1 d .
N5 N 0.7788(3) 0.7837(3) 0.63808(9) 0.0453(6) Uani 1 1 d .
N6 N 0.6413(3) 0.6459(3) 0.56824(9) 0.0520(7) Uani 1 1 d .
N7 N 0.8557(3) 0.6733(3) 0.95271(10) 0.0529(7) Uani 1 1 d .
N8 N 0.7880(3) 0.5916(3) 0.97887(9) 0.0538(7) Uani 1 1 d .
N9 N 0.7628(3) 0.3818(3) 0.98945(9) 0.0505(7) Uani 1 1 d .
N10 N 0.7974(3) 0.2749(3) 0.96722(9) 0.0504(7) Uani 1 1 d .
N11 N 0.8793(3) 0.4322(2) 0.92987(8) 0.0429(6) Uani 1 1 d .
N12 N 0.9424(3) 0.2925(3) 0.85501(9) 0.0486(6) Uani 1 1 d .
C1 C 1.0583(4) 0.8214(3) 0.76268(12) 0.0544(9) Uani 1 1 d .
H1 H 1.0159 0.8957 0.7566 0.065 Uiso 1 1 calc R
C2 C 1.1522(4) 0.8061(4) 0.80170(13) 0.0628(10) Uani 1 1 d .
H2 H 1.1714 0.8708 0.8219 0.075 Uiso 1 1 calc R
C3 C 1.2162(4) 0.6984(5) 0.81073(13) 0.0684(11) Uani 1 1 d .
H3 H 1.2794 0.6897 0.8367 0.082 Uiso 1 1 calc R
C4 C 1.1862(4) 0.6014(4) 0.78080(13) 0.0633(10) Uani 1 1 d .
H4 H 1.2300 0.5276 0.7868 0.076 Uiso 1 1 calc R
C5 C 1.0924(4) 0.6135(4) 0.74233(12) 0.0547(9) Uani 1 1 d .
H5 H 1.0715 0.5478 0.7227 0.066 Uiso 1 1 calc R
C6 C 1.0294(3) 0.7242(3) 0.73310(10) 0.0431(7) Uani 1 1 d .
C7 C 0.8616(3) 0.8316(3) 0.67460(10) 0.0426(7) Uani 1 1 d .
C8 C 0.8034(4) 0.6625(3) 0.63690(11) 0.0487(8) Uani 1 1 d .
C9 C 0.7339(5) 0.5785(4) 0.60130(15) 0.0714(11) Uani 1 1 d .
H9A H 0.8037 0.5372 0.5844 0.086 Uiso 1 1 calc R
H9B H 0.6812 0.5182 0.6172 0.086 Uiso 1 1 calc R
C10 C 0.6779(4) 0.7717(3) 0.55815(11) 0.0505(8) Uani 1 1 d .
H10 H 0.6041 0.8045 0.5364 0.061 Uiso 1 1 calc R
C11 C 0.6763(3) 0.8427(3) 0.60442(10) 0.0441(7) Uani 1 1 d .
H11 H 0.7090 0.9248 0.5987 0.053 Uiso 1 1 calc R
C12 C 0.5334(3) 0.8516(3) 0.62314(11) 0.0486(8) Uani 1 1 d .
C13 C 0.4940(4) 0.7856(4) 0.66059(13) 0.0670(10) Uani 1 1 d .
H13 H 0.5569 0.7326 0.6759 0.080 Uiso 1 1 calc R
C14 C 0.3610(5) 0.7967(5) 0.67611(16) 0.0815(14) Uani 1 1 d .
H14 H 0.3353 0.7512 0.7015 0.098 Uiso 1 1 calc R
C15 C 0.2685(5) 0.8746(5) 0.65394(17) 0.0852(14) Uani 1 1 d .
H15 H 0.1792 0.8818 0.6640 0.102 Uiso 1 1 calc R
C16 C 0.3075(4) 0.9412(6) 0.61728(18) 0.0895(15) Uani 1 1 d .
H16 H 0.2443 0.9942 0.6021 0.107 Uiso 1 1 calc R
C17 C 0.4396(4) 0.9318(5) 0.60204(13) 0.0719(12) Uani 1 1 d .
H17 H 0.4654 0.9800 0.5774 0.086 Uiso 1 1 calc R
C18 C 0.8149(3) 0.7829(3) 0.53436(10) 0.0608(9) Uani 1 1 d G
C19 C 0.8580(5) 0.6883(4) 0.5068(2) 0.239(7) Uani 1 1 d G
H19 H 0.8037 0.6191 0.5029 0.287 Uiso 1 1 calc R
C20 C 0.9822(6) 0.6970(4) 0.4851(2) 0.280(9) Uani 1 1 d G
H20 H 1.0110 0.6336 0.4666 0.336 Uiso 1 1 calc R
C21 C 1.0634(4) 0.8003(5) 0.49087(19) 0.120(2) Uani 1 1 d G
H21 H 1.1465 0.8061 0.4763 0.144 Uiso 1 1 calc R
C22 C 1.0203(5) 0.8950(5) 0.51842(19) 0.211(6) Uani 1 1 d G
H22 H 1.0746 0.9641 0.5223 0.253 Uiso 1 1 calc R
C23 C 0.8961(5) 0.8863(4) 0.54017(17) 0.180(4) Uani 1 1 d G
H23 H 0.8673 0.9496 0.5586 0.216 Uiso 1 1 calc R
C24 C 0.4204(4) 0.5014(3) 0.56550(12) 0.0544(9) Uani 1 1 d .
C25 C 0.4259(4) 0.3798(4) 0.57599(17) 0.0751(12) Uani 1 1 d .
H25 H 0.4946 0.3311 0.5646 0.090 Uiso 1 1 calc R
C26 C 0.3277(6) 0.3313(5) 0.6037(2) 0.1013(18) Uani 1 1 d .
H26 H 0.3330 0.2500 0.6119 0.122 Uiso 1 1 calc R
C27 C 0.2225(5) 0.4009(5) 0.6195(2) 0.0982(17) Uani 1 1 d .
C28 C 0.2166(5) 0.5197(5) 0.6074(2) 0.0995(17) Uani 1 1 d .
H28 H 0.1441 0.5666 0.6173 0.119 Uiso 1 1 calc R
C29 C 0.3142(5) 0.5726(4) 0.58127(17) 0.0788(12) Uani 1 1 d .
H29 H 0.3095 0.6545 0.5742 0.095 Uiso 1 1 calc R
C30 C 0.1132(8) 0.3436(7) 0.6481(3) 0.174(4) Uani 1 1 d .
H30A H 0.0312 0.3930 0.6463 0.261 Uiso 1 1 d R
H30B H 0.1486 0.3367 0.6804 0.261 Uiso 1 1 d R
H30C H 0.0905 0.2648 0.6358 0.261 Uiso 1 1 d R
C31 C 0.8226(4) 1.1318(3) 0.67366(12) 0.0563(9) Uani 1 1 d .
H31 H 0.8932 1.1556 0.6956 0.068 Uiso 1 1 calc R
C32 C 0.7349(5) 1.2205(4) 0.64739(17) 0.0785(12) Uani 1 1 d .
C33 C 0.6595(7) 0.4693(5) 1.05676(19) 0.113(2) Uani 1 1 d .
H33 H 0.6996 0.5438 1.0511 0.135 Uiso 1 1 calc R
C34 C 0.5755(8) 0.4531(7) 1.0948(2) 0.138(3) Uani 1 1 d .
H34 H 0.5610 0.5181 1.1145 0.166 Uiso 1 1 calc R
C35 C 0.5166(5) 0.3479(6) 1.10321(17) 0.0902(16) Uani 1 1 d .
H35 H 0.4598 0.3401 1.1281 0.108 Uiso 1 1 calc R
C36 C 0.5395(5) 0.2527(5) 1.07548(15) 0.0794(13) Uani 1 1 d .
H36 H 0.4998 0.1783 1.0816 0.095 Uiso 1 1 calc R
C37 C 0.6211(5) 0.2649(4) 1.03830(13) 0.0725(12) Uani 1 1 d .
H37 H 0.6366 0.1985 1.0193 0.087 Uiso 1 1 calc R
C38 C 0.6800(4) 0.3738(4) 1.02879(11) 0.0537(8) Uani 1 1 d .
C39 C 0.8100(3) 0.4802(3) 0.96614(11) 0.0460(7) Uani 1 1 d .
C40 C 0.8653(3) 0.3085(3) 0.93248(11) 0.0457(8) Uani 1 1 d .
C41 C 0.9250(4) 0.2254(3) 0.89858(11) 0.0522(8) Uani 1 1 d .
H41A H 1.0141 0.1952 0.9115 0.063 Uiso 1 1 calc R
H41B H 0.8634 0.1572 0.8923 0.063 Uiso 1 1 calc R
C42 C 1.0175(3) 0.4075(3) 0.86184(11) 0.0432(7) Uani 1 1 d .
H42 H 1.0280 0.4416 0.8305 0.052 Uiso 1 1 calc R
C43 C 0.9245(3) 0.4948(3) 0.88779(10) 0.0426(7) Uani 1 1 d .
H43 H 0.9809 0.5646 0.8983 0.051 Uiso 1 1 calc R
C44 C 0.8023(3) 0.5403(3) 0.85626(10) 0.0425(7) Uani 1 1 d .
C45 C 0.6704(3) 0.4951(4) 0.85726(13) 0.0578(9) Uani 1 1 d .
H45 H 0.6525 0.4333 0.8781 0.069 Uiso 1 1 calc R
C46 C 0.5635(4) 0.5405(4) 0.82746(15) 0.0692(11) Uani 1 1 d .
H46 H 0.4741 0.5097 0.8286 0.083 Uiso 1 1 calc R
C47 C 0.5886(4) 0.6302(5) 0.79640(15) 0.0754(13) Uani 1 1 d .
H47 H 0.5168 0.6591 0.7759 0.091 Uiso 1 1 calc R
C48 C 0.7201(4) 0.6780(5) 0.79524(14) 0.0767(13) Uani 1 1 d .
H48 H 0.7372 0.7395 0.7742 0.092 Uiso 1 1 calc R
C49 C 0.8257(4) 0.6345(4) 0.82524(13) 0.0626(10) Uani 1 1 d .
H49 H 0.9140 0.6681 0.8249 0.075 Uiso 1 1 calc R
C50 C 1.1634(3) 0.3901(3) 0.88524(11) 0.0474(7) Uani 1 1 d .
C51 C 1.2511(4) 0.3103(4) 0.86404(17) 0.0735(12) Uani 1 1 d .
H51 H 1.2206 0.2720 0.8361 0.088 Uiso 1 1 calc R
C52 C 1.3839(4) 0.2873(5) 0.8841(2) 0.0849(14) Uani 1 1 d .
H52 H 1.4416 0.2331 0.8699 0.102 Uiso 1 1 calc R
C53 C 1.4292(4) 0.3445(5) 0.92475(17) 0.0806(14) Uani 1 1 d .
H53 H 1.5179 0.3292 0.9384 0.097 Uiso 1 1 calc R
C54 C 1.3451(4) 0.4240(5) 0.94537(16) 0.0808(14) Uani 1 1 d .
H54 H 1.3765 0.4625 0.9731 0.097 Uiso 1 1 calc R
C55 C 1.2120(4) 0.4481(4) 0.92526(13) 0.0658(10) Uani 1 1 d .
H55 H 1.1560 0.5042 0.9393 0.079 Uiso 1 1 calc R
C56 C 0.7690(4) 0.1809(4) 0.79181(13) 0.0628(10) Uani 1 1 d .
C57 C 0.7213(5) 0.0637(5) 0.79620(15) 0.0784(12) Uani 1 1 d .
H57 H 0.7806 0.0030 0.8080 0.094 Uiso 1 1 calc R
C58 C 0.5829(6) 0.0389(6) 0.78263(17) 0.0934(16) Uani 1 1 d .
H58 H 0.5505 -0.0398 0.7846 0.112 Uiso 1 1 calc R
C59 C 0.4931(5) 0.1284(7) 0.76631(18) 0.0931(17) Uani 1 1 d .
C60 C 0.5437(5) 0.2427(6) 0.76332(17) 0.0897(15) Uani 1 1 d .
H60 H 0.4836 0.3040 0.7525 0.108 Uiso 1 1 calc R
C61 C 0.6814(5) 0.2710(5) 0.77576(16) 0.0771(12) Uani 1 1 d .
H61 H 0.7134 0.3498 0.7732 0.092 Uiso 1 1 calc R
C62 C 0.3422(6) 0.1007(8) 0.7517(2) 0.133(3) Uani 1 1 d .
H62A H 0.3373 0.0334 0.7304 0.200 Uiso 1 1 calc R
H62B H 0.2997 0.1700 0.7364 0.200 Uiso 1 1 calc R
H62C H 0.2940 0.0811 0.7791 0.200 Uiso 1 1 calc R
C63 C 0.8299(5) 0.7818(4) 0.95996(13) 0.0660(10) Uani 1 1 d .
H63 H 0.7680 0.8024 0.9822 0.079 Uiso 1 1 calc R
C64 C 0.8955(6) 0.8764(4) 0.93402(15) 0.0746(12) Uani 1 1 d .

loop_
_atom_site_aniso_label
_atom_site_aniso_U_11
_atom_site_aniso_U_22
_atom_site_aniso_U_33
_atom_site_aniso_U_23
_atom_site_aniso_U_13
_atom_site_aniso_U_12
S1 0.0738(6) 0.0602(6) 0.0428(4) -0.0066(4) -0.0068(4) -0.0095(5)
S2 0.0600(5) 0.0594(6) 0.0598(5) -0.0153(4) 0.0141(4) -0.0032(5)
F1 0.100(2) 0.127(3) 0.237(5) 0.075(3) -0.019(3) 0.015(3)
F2 0.247(5) 0.221(5) 0.084(2) 0.071(3) 0.036(2) 0.137(4)
F3 0.232(5) 0.0544(19) 0.161(3) 0.009(2) -0.017(3) 0.031(2)
F4 0.158(3) 0.140(3) 0.153(3) 0.087(3) -0.069(3) -0.068(3)
F5 0.166(3) 0.104(3) 0.166(3) 0.014(2) 0.073(3) -0.031(3)
F6 0.170(3) 0.0713(19) 0.120(2) 0.0010(17) -0.030(2) -0.039(2)
O1 0.114(2) 0.077(2) 0.0545(14) 0.0118(14) -0.0354(15) -0.0192(19)
O2 0.098(2) 0.076(2) 0.0604(16) -0.0267(14) 0.0158(15) -0.0092(17)
O3 0.0752(17) 0.092(2) 0.0576(14) -0.0148(14) 0.0253(13) -0.0203(17)
O4 0.0783(19) 0.0630(19) 0.101(2) -0.0275(16) 0.0087(16) 0.0112(16)
N1 0.0646(19) 0.0474(18) 0.0555(16) 0.0061(13) -0.0062(14) 0.0008(15)
N2 0.0625(17) 0.0430(16) 0.0452(14) 0.0006(12) -0.0058(13) 0.0028(14)
N3 0.0500(14) 0.0407(15) 0.0444(13) 0.0043(11) -0.0046(11) 0.0008(13)
N4 0.0568(17) 0.0411(16) 0.0528(15) 0.0023(12) -0.0037(13) 0.0014(14)
N5 0.0519(15) 0.0418(15) 0.0413(13) 0.0017(11) -0.0035(11) 0.0021(13)
N6 0.0588(17) 0.0501(17) 0.0452(14) 0.0044(12) -0.0091(12) -0.0061(15)
N7 0.0644(19) 0.0432(17) 0.0510(15) -0.0005(12) 0.0043(13) 0.0018(14)
N8 0.0699(19) 0.0456(18) 0.0470(14) 0.0028(12) 0.0121(13) 0.0037(15)
N9 0.0609(17) 0.0461(16) 0.0457(14) 0.0063(12) 0.0122(12) 0.0023(14)
N10 0.0563(17) 0.0438(16) 0.0522(15) 0.0038(13) 0.0102(13) -0.0030(14)
N11 0.0488(15) 0.0382(14) 0.0421(13) 0.0062(11) 0.0050(11) -0.0009(12)
N12 0.0570(16) 0.0405(15) 0.0494(14) 0.0002(12) 0.0114(12) -0.0015(14)
C1 0.055(2) 0.058(2) 0.0489(18) 0.0036(16) -0.0029(15) -0.0085(18)
C2 0.062(2) 0.068(3) 0.056(2) -0.0008(18) -0.0110(17) -0.011(2)
C3 0.055(2) 0.095(3) 0.053(2) 0.014(2) -0.0137(16) -0.009(2)
C4 0.0465(19) 0.073(3) 0.070(2) 0.016(2) -0.0053(17) 0.008(2)
C5 0.0521(19) 0.057(2) 0.0548(19) 0.0071(16) 0.0003(15) 0.0045(18)
C6 0.0376(15) 0.0505(19) 0.0409(14) 0.0088(14) 0.0004(12) -0.0014(16)
C7 0.0450(17) 0.0447(18) 0.0381(15) 0.0034(13) 0.0025(13) 0.0018(15)
C8 0.055(2) 0.0425(19) 0.0470(17) 0.0016(14) -0.0052(15) 0.0021(16)
C9 0.082(3) 0.048(2) 0.079(2) -0.0081(19) -0.031(2) 0.002(2)
C10 0.060(2) 0.0488(19) 0.0420(16) 0.0055(14) -0.0016(14) -0.0031(17)
C11 0.0515(18) 0.0452(18) 0.0351(14) 0.0060(12) -0.0016(13) 0.0028(15)
C12 0.0547(19) 0.050(2) 0.0397(15) -0.0013(14) -0.0036(14) -0.0018(17)
C13 0.062(2) 0.073(3) 0.066(2) 0.024(2) 0.0042(18) 0.003(2)
C14 0.072(3) 0.098(4) 0.076(3) 0.028(3) 0.019(2) -0.001(3)
C15 0.058(2) 0.113(4) 0.085(3) -0.004(3) 0.011(2) 0.003(3)
C16 0.059(3) 0.115(4) 0.093(3) 0.022(3) -0.003(2) 0.025(3)
C17 0.067(2) 0.093(3) 0.055(2) 0.018(2) -0.0011(18) 0.019(2)
C18 0.071(2) 0.070(2) 0.0413(17) 0.0013(16) 0.0068(16) -0.013(2)
C19 0.213(9) 0.174(9) 0.358(14) -0.147(10) 0.214(10) -0.094(8)
C20 0.240(10) 0.174(10) 0.46(2) -0.132(12) 0.267(13) -0.090(9)
C21 0.087(4) 0.146(6) 0.132(5) 0.021(4) 0.046(4) -0.015(4)
C22 0.200(8) 0.262(12) 0.188(8) -0.131(8) 0.140(7) -0.163(9)
C23 0.205(8) 0.163(7) 0.189(7) -0.084(6) 0.138(7) -0.121(7)
C24 0.054(2) 0.050(2) 0.0578(19) -0.0071(16) -0.0079(16) -0.0040(18)
C25 0.064(2) 0.052(2) 0.111(3) 0.000(2) 0.009(2) 0.002(2)
C26 0.095(4) 0.052(3) 0.161(5) 0.013(3) 0.044(4) -0.008(3)
C27 0.079(3) 0.073(3) 0.146(5) -0.013(3) 0.033(3) -0.021(3)
C28 0.069(3) 0.080(4) 0.153(5) -0.021(3) 0.031(3) -0.005(3)
C29 0.077(3) 0.050(2) 0.110(3) -0.008(2) 0.006(3) 0.001(2)
C30 0.147(6) 0.120(6) 0.271(11) -0.017(6) 0.125(7) -0.042(5)
C31 0.075(2) 0.042(2) 0.0518(19) 0.0046(15) -0.0003(17) -0.0009(19)
C32 0.090(3) 0.055(3) 0.090(3) 0.017(2) -0.001(2) 0.007(3)
C33 0.169(6) 0.075(3) 0.105(4) -0.002(3) 0.086(4) -0.008(4)
C34 0.205(7) 0.100(5) 0.122(5) 0.001(4) 0.112(5) 0.010(5)
C35 0.090(3) 0.111(4) 0.074(3) 0.024(3) 0.038(3) 0.003(3)
C36 0.085(3) 0.087(4) 0.068(2) 0.018(2) 0.020(2) -0.016(3)
C37 0.087(3) 0.074(3) 0.058(2) 0.011(2) 0.020(2) -0.015(2)
C38 0.0555(19) 0.061(2) 0.0449(17) 0.0085(16) 0.0076(15) 0.0048(19)
C39 0.0483(18) 0.0461(19) 0.0439(16) 0.0069(14) 0.0054(14) 0.0028(16)
C40 0.0487(18) 0.0410(19) 0.0472(17) 0.0075(14) 0.0029(14) 0.0005(15)
C41 0.059(2) 0.0403(18) 0.0582(18) 0.0015(16) 0.0103(15) -0.0012(17)
C42 0.0449(17) 0.0407(18) 0.0444(15) 0.0020(13) 0.0069(13) -0.0014(14)
C43 0.0458(17) 0.0390(17) 0.0435(15) 0.0061(13) 0.0080(13) -0.0034(14)
C44 0.0436(17) 0.0426(18) 0.0418(15) 0.0019(13) 0.0068(12) 0.0044(15)
C45 0.0496(19) 0.058(2) 0.066(2) 0.0094(18) 0.0043(16) 0.0004(18)
C46 0.047(2) 0.082(3) 0.078(2) 0.009(2) -0.0018(18) 0.010(2)
C47 0.058(2) 0.100(4) 0.067(2) 0.011(2) 0.0002(19) 0.027(3)
C48 0.069(3) 0.097(4) 0.065(2) 0.034(2) 0.014(2) 0.022(3)
C49 0.050(2) 0.072(3) 0.066(2) 0.026(2) 0.0138(17) 0.005(2)
C50 0.0454(17) 0.0435(18) 0.0538(18) 0.0103(15) 0.0078(14) -0.0014(15)
C51 0.051(2) 0.072(3) 0.097(3) -0.003(2) 0.000(2) 0.009(2)
C52 0.054(2) 0.082(3) 0.118(4) 0.007(3) 0.006(2) 0.013(2)
C53 0.045(2) 0.113(4) 0.083(3) 0.033(3) -0.002(2) 0.000(3)
C54 0.061(3) 0.114(4) 0.066(2) 0.012(3) -0.002(2) -0.011(3)
C55 0.054(2) 0.083(3) 0.060(2) 0.004(2) 0.0008(17) -0.004(2)
C56 0.067(2) 0.067(3) 0.055(2) -0.0180(18) 0.0105(17) -0.010(2)
C57 0.094(3) 0.070(3) 0.071(2) 0.000(2) 0.007(2) -0.026(3)
C58 0.097(4) 0.101(4) 0.084(3) -0.015(3) 0.015(3) -0.042(4)
C59 0.075(3) 0.123(5) 0.083(3) -0.045(3) 0.012(2) -0.030(3)
C60 0.072(3) 0.105(4) 0.090(3) -0.022(3) -0.007(2) 0.010(3)
C61 0.070(3) 0.073(3) 0.089(3) -0.020(2) 0.008(2) -0.009(3)
C62 0.083(3) 0.179(7) 0.138(5) -0.043(5) 0.001(3) -0.044(4)
C63 0.087(3) 0.049(2) 0.063(2) -0.0007(18) 0.007(2) -0.001(2)
C64 0.106(3) 0.048(2) 0.069(2) 0.002(2) 0.000(2) -0.007(3)

loop_
_atom_type_symbol
_atom_type_description
_atom_type_scat_dispersion_real
_atom_type_scat_dispersion_imag
_atom_type_scat_source
C C 0.0033 0.0016 'International Tables Vol C Tables 4.2.6.8 and 6.1.1.4'
H H 0.0000 0.0000 'International Tables Vol C Tables 4.2.6.8 and 6.1.1.4'
N N 0.0061 0.0033 'International Tables Vol C Tables 4.2.6.8 and 6.1.1.4'
O O 0.0106 0.0060 'International Tables Vol C Tables 4.2.6.8 and 6.1.1.4'
F F 0.0171 0.0103 'International Tables Vol C Tables 4.2.6.8 and 6.1.1.4'
S S 0.1246 0.1234 'International Tables Vol C Tables 4.2.6.8 and 6.1.1.4'

loop_
_geom_angle_atom_site_label_1
_geom_angle_atom_site_label_2
_geom_angle_atom_site_label_3
_geom_angle
O1 S1 O2 119.76(19)
O1 S1 N6 106.42(17)
O2 S1 N6 109.21(17)
O1 S1 C24 109.7(2)
O2 S1 C24 106.78(18)
N6 S1 C24 103.92(15)
O3 S2 O4 119.89(19)
O3 S2 N12 105.56(16)
O4 S2 N12 109.94(17)
O3 S2 C56 109.21(19)
O4 S2 C56 107.4(2)
N12 S2 C56 103.64(16)
C31 N1 N2 115.2(3)
C7 N2 N1 111.1(3)
C7 N3 N4 111.5(2)
C7 N3 C6 130.7(3)
N4 N3 C6 117.8(3)
C8 N4 N3 103.9(3)
C8 N5 C7 107.8(3)
C8 N5 C11 121.9(3)
C7 N5 C11 130.3(3)
C9 N6 C10 117.8(3)
C9 N6 S1 115.8(3)
C10 N6 S1 121.9(2)
C63 N7 N8 116.0(3)
C39 N8 N7 112.4(3)
C39 N9 N10 111.0(2)
C39 N9 C38 130.8(3)
N10 N9 C38 118.0(3)
C40 N10 N9 104.8(3)
C39 N11 C40 106.8(3)
C39 N11 C43 127.9(3)
C40 N11 C43 123.1(3)
C41 N12 C42 114.3(3)
C41 N12 S2 116.8(2)
C42 N12 S2 122.6(2)
C6 C1 C2 118.9(4)
C6 C1 H1 120.6
C2 C1 H1 120.6
C3 C2 C1 121.2(4)
C3 C2 H2 119.4
C1 C2 H2 119.4
C2 C3 C4 119.4(3)
C2 C3 H3 120.3
C4 C3 H3 120.3
C5 C4 C3 120.6(4)
C5 C4 H4 119.7
C3 C4 H4 119.7
C4 C5 C6 119.4(4)
C4 C5 H5 120.3
C6 C5 H5 120.3
C1 C6 C5 120.4(3)
C1 C6 N3 121.3(3)
C5 C6 N3 118.2(3)
N2 C7 N5 132.9(3)
N2 C7 N3 123.3(3)
N5 C7 N3 103.7(3)
N4 C8 N5 113.1(3)
N4 C8 C9 123.1(3)
N5 C8 C9 123.9(3)
N6 C9 C8 110.1(3)
N6 C9 H9A 109.6
C8 C9 H9A 109.6
N6 C9 H9B 109.6
C8 C9 H9B 109.6
H9A C9 H9B 108.2
N6 C10 C18 112.9(3)
N6 C10 C11 107.5(3)
C18 C10 C11 113.5(3)
N6 C10 H10 107.5
C18 C10 H10 107.5
C11 C10 H10 107.5
N5 C11 C12 112.6(2)
N5 C11 C10 106.4(3)
C12 C11 C10 113.5(3)
N5 C11 H11 108.0
C12 C11 H11 108.0
C10 C11 H11 108.0
C13 C12 C17 118.3(3)
C13 C12 C11 123.3(3)
C17 C12 C11 118.3(3)
C12 C13 C14 120.9(4)
C12 C13 H13 119.6
C14 C13 H13 119.6
C15 C14 C13 119.8(4)
C15 C14 H14 120.1
C13 C14 H14 120.1
C16 C15 C14 119.6(4)
C16 C15 H15 120.2
C14 C15 H15 120.2
C15 C16 C17 121.0(4)
C15 C16 H16 119.5
C17 C16 H16 119.5
C12 C17 C16 120.4(4)
C12 C17 H17 119.8
C16 C17 H17 119.8
C19 C18 C23 120.0
C19 C18 C10 119.3(3)
C23 C18 C10 120.7(2)
C18 C19 C20 120.0
C18 C19 H19 120.0
C20 C19 H19 120.0
C19 C20 C21 120.0
C19 C20 H20 120.0
C21 C20 H20 120.0
C22 C21 C20 120.0
C22 C21 H21 120.0
C20 C21 H21 120.0
C23 C22 C21 120.0
C23 C22 H22 120.0
C21 C22 H22 120.0
C22 C23 C18 120.0
C22 C23 H23 120.0
C18 C23 H23 120.0
C25 C24 C29 120.1(4)
C25 C24 S1 119.8(3)
C29 C24 S1 120.1(3)
C24 C25 C26 119.0(4)
C24 C25 H25 120.5
C26 C25 H25 120.5
C27 C26 C25 121.3(5)
C27 C26 H26 119.4
C25 C26 H26 119.4
C28 C27 C26 118.7(5)
C28 C27 C30 121.5(6)
C26 C27 C30 119.8(5)
C27 C28 C29 122.1(5)
C27 C28 H28 119.0
C29 C28 H28 119.0
C28 C29 C24 118.8(4)
C28 C29 H29 120.6
C24 C29 H29 120.6
C27 C30 H30A 109.5
C27 C30 H30B 109.5
H30A C30 H30B 109.5
C27 C30 H30C 109.5
H30A C30 H30C 109.5
H30B C30 H30C 109.5
N1 C31 C32 117.0(4)
N1 C31 H31 121.5
C32 C31 H31 121.5
F2 C32 F3 106.1(5)
F2 C32 F1 106.2(5)
F3 C32 F1 101.4(5)
F2 C32 C31 115.7(4)
F3 C32 C31 113.0(4)
F1 C32 C31 113.3(4)
C38 C33 C34 118.1(5)
C38 C33 H33 121.0
C34 C33 H33 121.0
C35 C34 C33 121.9(6)
C35 C34 H34 119.0
C33 C34 H34 119.0
C34 C35 C36 119.5(4)
C34 C35 H35 120.3
C36 C35 H35 120.3
C35 C36 C37 120.2(5)
C35 C36 H36 119.9
C37 C36 H36 119.9
C36 C37 C38 120.6(4)
C36 C37 H37 119.7
C38 C37 H37 119.7
C33 C38 C37 119.7(4)
C33 C38 N9 122.0(4)
C37 C38 N9 118.3(3)
N8 C39 N9 123.4(3)
N8 C39 N11 132.0(3)
N9 C39 N11 104.6(3)
N10 C40 N11 112.8(3)
N10 C40 C41 124.5(3)
N11 C40 C41 122.6(3)
N12 C41 C40 108.1(3)
N12 C41 H41A 110.1
C40 C41 H41A 110.1
N12 C41 H41B 110.1
C40 C41 H41B 110.1
H41A C41 H41B 108.4
N12 C42 C50 112.2(3)
N12 C42 C43 108.0(2)
C50 C42 C43 114.8(3)
N12 C42 H42 107.1
C50 C42 H42 107.1
C43 C42 H42 107.1
N11 C43 C44 112.0(2)
N11 C43 C42 108.0(2)
C44 C43 C42 112.3(2)
N11 C43 H43 108.1
C44 C43 H43 108.1
C42 C43 H43 108.1
C45 C44 C49 118.6(3)
C45 C44 C43 123.4(3)
C49 C44 C43 118.0(3)
C44 C45 C46 120.5(4)
C44 C45 H45 119.7
C46 C45 H45 119.7
C47 C46 C45 120.3(4)
C47 C46 H46 119.9
C45 C46 H46 119.9
C46 C47 C48 120.1(4)
C46 C47 H47 119.9
C48 C47 H47 119.9
C49 C48 C47 119.7(4)
C49 C48 H48 120.1
C47 C48 H48 120.1
C48 C49 C44 120.7(4)
C48 C49 H49 119.6
C44 C49 H49 119.6
C55 C50 C51 118.6(3)
C55 C50 C42 123.9(3)
C51 C50 C42 117.5(3)
C52 C51 C50 120.6(4)
C52 C51 H51 119.7
C50 C51 H51 119.7
C53 C52 C51 119.7(5)
C53 C52 H52 120.2
C51 C52 H52 120.2
C54 C53 C52 120.2(4)
C54 C53 H53 119.9
C52 C53 H53 119.9
C53 C54 C55 120.5(5)
C53 C54 H54 119.7
C55 C54 H54 119.7
C50 C55 C54 120.4(4)
C50 C55 H55 119.8
C54 C55 H55 119.8
C61 C56 C57 120.9(4)
C61 C56 S2 119.8(3)
C57 C56 S2 119.3(4)
C56 C57 C58 118.6(5)
C56 C57 H57 120.7
C58 C57 H57 120.7
C59 C58 C57 121.4(5)
C59 C58 H58 119.3
C57 C58 H58 119.3
C60 C59 C58 118.1(5)
C60 C59 C62 120.8(7)
C58 C59 C62 121.1(6)
C59 C60 C61 122.4(5)
C59 C60 H60 118.8
C61 C60 H60 118.8
C56 C61 C60 118.7(5)
C56 C61 H61 120.7
C60 C61 H61 120.7
C59 C62 H62A 109.5
C59 C62 H62B 109.5
H62A C62 H62B 109.5
C59 C62 H62C 109.5
H62A C62 H62C 109.5
H62B C62 H62C 109.5
N7 C63 C64 120.8(4)
N7 C63 H63 119.6
C64 C63 H63 119.6
F4 C64 F6 108.1(4)
F4 C64 F5 103.4(4)
F6 C64 F5 102.7(5)
F4 C64 C63 114.3(4)
F6 C64 C63 113.9(4)
F5 C64 C63 113.3(4)

loop_
_geom_bond_atom_site_label_1
_geom_bond_atom_site_label_2
_geom_bond_distance
S1 O1 1.422(3)
S1 O2 1.431(3)
S1 N6 1.635(3)
S1 C24 1.743(4)
S2 O3 1.422(3)
S2 O4 1.428(3)
S2 N12 1.639(3)
S2 C56 1.758(4)
F1 C32 1.311(6)
F2 C32 1.261(6)
F3 C32 1.296(6)
F4 C64 1.287(5)
F5 C64 1.343(6)
F6 C64 1.308(5)
N1 C31 1.262(5)
N1 N2 1.366(4)
N2 C7 1.308(4)
N3 C7 1.373(4)
N3 N4 1.400(4)
N3 C6 1.416(4)
N4 C8 1.287(4)
N5 C8 1.364(4)
N5 C7 1.372(4)
N5 C11 1.480(4)
N6 C9 1.457(5)
N6 C10 1.471(5)
N7 C63 1.248(5)
N7 N8 1.366(4)
N8 C39 1.308(4)
N9 C39 1.370(4)
N9 N10 1.394(4)
N9 C38 1.424(4)
N10 C40 1.280(4)
N11 C39 1.376(4)
N11 C40 1.379(4)
N11 C43 1.476(4)
N12 C41 1.465(4)
N12 C42 1.472(4)
C1 C6 1.383(5)
C1 C2 1.393(5)
C1 H1 0.9300
C2 C3 1.360(6)
C2 H2 0.9300
C3 C4 1.389(6)
C3 H3 0.9300
C4 C5 1.377(5)
C4 H4 0.9300
C5 C6 1.386(5)
C5 H5 0.9300
C8 C9 1.499(5)
C9 H9A 0.9700
C9 H9B 0.9700
C10 C18 1.532(4)
C10 C11 1.535(5)
C10 H10 0.9800
C11 C12 1.515(5)
C11 H11 0.9800
C12 C13 1.368(5)
C12 C17 1.376(5)
C13 C14 1.391(6)
C13 H13 0.9300
C14 C15 1.363(7)
C14 H14 0.9300
C15 C16 1.353(7)
C15 H15 0.9300
C16 C17 1.378(6)
C16 H16 0.9300
C17 H17 0.9300
C18 C19 1.3900
C18 C23 1.3900
C19 C20 1.3900
C19 H19 0.9300
C20 C21 1.3900
C20 H20 0.9300
C21 C22 1.3900
C21 H21 0.9300
C22 C23 1.3900
C22 H22 0.9300
C23 H23 0.9300
C24 C25 1.380(6)
C24 C29 1.392(6)
C25 C26 1.383(6)
C25 H25 0.9300
C26 C27 1.375(7)
C26 H26 0.9300
C27 C28 1.359(8)
C27 C30 1.518(8)
C28 C29 1.372(7)
C28 H28 0.9300
C29 H29 0.9300
C30 H30A 0.9600
C30 H30B 0.9600
C30 H30C 0.9600
C31 C32 1.466(6)
C31 H31 0.9300
C33 C38 1.347(6)
C33 C34 1.407(7)
C33 H33 0.9300
C34 C35 1.326(8)
C34 H34 0.9300
C35 C36 1.345(7)
C35 H35 0.9300
C36 C37 1.369(5)
C36 H36 0.9300
C37 C38 1.369(6)
C37 H37 0.9300
C40 C41 1.479(5)
C41 H41A 0.9700
C41 H41B 0.9700
C42 C50 1.526(5)
C42 C43 1.543(4)
C42 H42 0.9800
C43 C44 1.516(4)
C43 H43 0.9800
C44 C45 1.370(5)
C44 C49 1.395(5)
C45 C46 1.383(5)
C45 H45 0.9300
C46 C47 1.363(6)
C46 H46 0.9300
C47 C48 1.377(6)
C47 H47 0.9300
C48 C49 1.370(5)
C48 H48 0.9300
C49 H49 0.9300
C50 C55 1.362(5)
C50 C51 1.390(5)
C51 C52 1.389(6)
C51 H51 0.9300
C52 C53 1.363(7)
C52 H52 0.9300
C53 C54 1.357(7)
C53 H53 0.9300
C54 C55 1.394(6)
C54 H54 0.9300
C55 H55 0.9300
C56 C61 1.365(6)
C56 C57 1.386(6)
C57 C58 1.390(7)
C57 H57 0.9300
C58 C59 1.375(8)
C58 H58 0.9300
C59 C60 1.362(8)
C59 C62 1.516(7)
C60 C61 1.386(7)
C60 H60 0.9300
C61 H61 0.9300
C62 H62A 0.9600
C62 H62B 0.9600
C62 H62C 0.9600
C63 C64 1.452(6)
C63 H63 0.9300

loop_
_geom_torsion_atom_site_label_1
_geom_torsion_atom_site_label_2
_geom_torsion_atom_site_label_3
_geom_torsion_atom_site_label_4
_geom_torsion
C31 N1 N2 C7 -172.2(3)
C7 N3 N4 C8 -0.7(4)
C6 N3 N4 C8 179.2(3)
O1 S1 N6 C9 -171.7(3)
O2 S1 N6 C9 -41.1(3)
C24 S1 N6 C9 72.5(3)
O1 S1 N6 C10 -15.9(3)
O2 S1 N6 C10 114.7(3)
C24 S1 N6 C10 -131.6(3)
C63 N7 N8 C39 173.9(4)
C39 N9 N10 C40 1.3(4)
C38 N9 N10 C40 177.1(3)
O3 S2 N12 C41 -166.8(3)
O4 S2 N12 C41 -36.2(3)
C56 S2 N12 C41 78.4(3)
O3 S2 N12 C42 -16.3(3)
O4 S2 N12 C42 114.3(3)
C56 S2 N12 C42 -131.1(3)
C6 C1 C2 C3 0.7(5)
C1 C2 C3 C4 -0.8(6)
C2 C3 C4 C5 -0.2(6)
C3 C4 C5 C6 1.1(5)
C2 C1 C6 C5 0.3(5)
C2 C1 C6 N3 177.6(3)
C4 C5 C6 C1 -1.2(5)
C4 C5 C6 N3 -178.6(3)
C7 N3 C6 C1 8.2(5)
N4 N3 C6 C1 -171.6(3)
C7 N3 C6 C5 -174.4(3)
N4 N3 C6 C5 5.8(4)
N1 N2 C7 N5 4.5(5)
N1 N2 C7 N3 -178.5(3)
C8 N5 C7 N2 176.6(4)
C11 N5 C7 N2 -4.5(6)
C8 N5 C7 N3 -0.8(3)
C11 N5 C7 N3 178.1(3)
N4 N3 C7 N2 -176.8(3)
C6 N3 C7 N2 3.4(5)
N4 N3 C7 N5 1.0(3)
C6 N3 C7 N5 -178.9(3)
N3 N4 C8 N5 0.1(4)
N3 N4 C8 C9 179.7(4)
C7 N5 C8 N4 0.5(4)
C11 N5 C8 N4 -178.6(3)
C7 N5 C8 C9 -179.1(4)
C11 N5 C8 C9 1.9(5)
C10 N6 C9 C8 30.1(5)
S1 N6 C9 C8 -173.0(3)
N4 C8 C9 N6 -178.0(3)
N5 C8 C9 N6 1.5(6)
C9 N6 C10 C18 63.5(4)
S1 N6 C10 C18 -91.9(3)
C9 N6 C10 C11 -62.5(4)
S1 N6 C10 C11 142.1(2)
C8 N5 C11 C12 92.4(4)
C7 N5 C11 C12 -86.4(4)
C8 N5 C11 C10 -32.5(4)
C7 N5 C11 C10 148.7(3)
N6 C10 C11 N5 59.0(3)
C18 C10 C11 N5 -66.7(4)
N6 C10 C11 C12 -65.4(4)
C18 C10 C11 C12 169.0(3)
N5 C11 C12 C13 -16.2(5)
C10 C11 C12 C13 104.8(4)
N5 C11 C12 C17 162.4(3)
C10 C11 C12 C17 -76.6(4)
C17 C12 C13 C14 1.9(7)
C11 C12 C13 C14 -179.6(4)
C12 C13 C14 C15 -0.2(8)
C13 C14 C15 C16 -0.7(8)
C14 C15 C16 C17 -0.1(9)
C13 C12 C17 C16 -2.6(7)
C11 C12 C17 C16 178.7(4)
C15 C16 C17 C12 1.8(8)
N6 C10 C18 C19 27.9(4)
C11 C10 C18 C19 150.6(4)
N6 C10 C18 C23 -152.0(4)
C11 C10 C18 C23 -29.3(5)
C23 C18 C19 C20 0.0
C10 C18 C19 C20 -179.9(3)
C18 C19 C20 C21 0.0
C19 C20 C21 C22 0.0
C20 C21 C22 C23 0.0
C21 C22 C23 C18 0.0
C19 C18 C23 C22 0.0
C10 C18 C23 C22 179.9(3)
O1 S1 C24 C25 138.2(3)
O2 S1 C24 C25 7.0(4)
N6 S1 C24 C25 -108.4(3)
O1 S1 C24 C29 -40.0(4)
O2 S1 C24 C29 -171.1(3)
N6 S1 C24 C29 73.5(3)
C29 C24 C25 C26 -2.4(7)
S1 C24 C25 C26 179.5(4)
C24 C25 C26 C27 2.4(8)
C25 C26 C27 C28 -0.3(9)
C25 C26 C27 C30 177.5(7)
C26 C27 C28 C29 -1.8(10)
C30 C27 C28 C29 -179.6(6)
C27 C28 C29 C24 1.8(8)
C25 C24 C29 C28 0.4(6)
S1 C24 C29 C28 178.5(4)
N2 N1 C31 C32 179.1(3)
N1 C31 C32 F2 -73.1(6)
N1 C31 C32 F3 164.4(5)
N1 C31 C32 F1 49.8(6)
C38 C33 C34 C35 -0.5(11)
C33 C34 C35 C36 1.5(11)
C34 C35 C36 C37 -1.2(9)
C35 C36 C37 C38 -0.1(7)
C34 C33 C38 C37 -0.9(9)
C34 C33 C38 N9 179.8(5)
C36 C37 C38 C33 1.2(7)
C36 C37 C38 N9 -179.4(4)
C39 N9 C38 C33 -15.6(7)
N10 N9 C38 C33 169.6(5)
C39 N9 C38 C37 165.0(4)
N10 N9 C38 C37 -9.8(5)
N7 N8 C39 N9 174.5(3)
N7 N8 C39 N11 -5.3(5)
N10 N9 C39 N8 178.0(3)
C38 N9 C39 N8 2.9(6)
N10 N9 C39 N11 -2.2(3)
C38 N9 C39 N11 -177.3(3)
C40 N11 C39 N8 -178.0(4)
C43 N11 C39 N8 -14.8(6)
C40 N11 C39 N9 2.2(3)
C43 N11 C39 N9 165.4(3)
N9 N10 C40 N11 0.2(4)
N9 N10 C40 C41 179.5(3)
C39 N11 C40 N10 -1.5(4)
C43 N11 C40 N10 -165.8(3)
C39 N11 C40 C41 179.2(3)
C43 N11 C40 C41 14.9(5)
C42 N12 C41 C40 51.3(4)
S2 N12 C41 C40 -155.8(2)
N10 C40 C41 N12 157.1(3)
N11 C40 C41 N12 -23.7(4)
C41 N12 C42 C50 59.2(3)
S2 N12 C42 C50 -91.9(3)
C41 N12 C42 C43 -68.4(3)
S2 N12 C42 C43 140.5(2)
C39 N11 C43 C44 -64.7(4)
C40 N11 C43 C44 96.1(3)
C39 N11 C43 C42 171.2(3)
C40 N11 C43 C42 -28.1(4)
N12 C42 C43 N11 51.3(3)
C50 C42 C43 N11 -74.7(3)
N12 C42 C43 C44 -72.7(3)
C50 C42 C43 C44 161.3(3)
N11 C43 C44 C45 -20.9(4)
C42 C43 C44 C45 100.8(4)
N11 C43 C44 C49 158.0(3)
C42 C43 C44 C49 -80.3(4)
C49 C44 C45 C46 1.2(6)
C43 C44 C45 C46 -179.9(3)
C44 C45 C46 C47 0.6(6)
C45 C46 C47 C48 -1.4(7)
C46 C47 C48 C49 0.4(7)
C47 C48 C49 C44 1.4(7)
C45 C44 C49 C48 -2.2(6)
C43 C44 C49 C48 178.8(4)
N12 C42 C50 C55 -125.4(4)
C43 C42 C50 C55 -1.6(5)
N12 C42 C50 C51 54.8(4)
C43 C42 C50 C51 178.6(3)
C55 C50 C51 C52 2.1(6)
C42 C50 C51 C52 -178.1(4)
C50 C51 C52 C53 -0.7(7)
C51 C52 C53 C54 -0.2(8)
C52 C53 C54 C55 -0.2(7)
C51 C50 C55 C54 -2.5(6)
C42 C50 C55 C54 177.7(4)
C53 C54 C55 C50 1.6(7)
O3 S2 C56 C61 -41.1(4)
O4 S2 C56 C61 -172.6(3)
N12 S2 C56 C61 71.0(4)
O3 S2 C56 C57 138.1(3)
O4 S2 C56 C57 6.6(4)
N12 S2 C56 C57 -109.8(3)
C61 C56 C57 C58 1.8(6)
S2 C56 C57 C58 -177.4(3)
C56 C57 C58 C59 -1.7(7)
C57 C58 C59 C60 0.6(7)
C57 C58 C59 C62 -179.8(5)
C58 C59 C60 C61 0.5(8)
C62 C59 C60 C61 -179.2(5)
C57 C56 C61 C60 -0.8(6)
S2 C56 C61 C60 178.4(3)
C59 C60 C61 C56 -0.4(7)
N8 N7 C63 C64 -179.7(4)
N7 C63 C64 F4 102.5(6)
N7 C63 C64 F6 -132.6(5)
N7 C63 C64 F5 -15.7(6)
